data_4127154
loop_
_publ_author_name
'Paul, Mithun'
'Chakraborty, Shaunak'
'Desiraju, Gautam R.'

_publ_section_title
;
 Six-component Molecular Solids, ABC[D1-(x+y)ExFy]2.
;
_journal_name_full 'Journal of the American Chemical Society'
_journal_paper_doi 10.1021/jacs.7b12501
_journal_year 2018
_chemical_formula_moiety 'C12 H12 N2, C10 H8 N2, 2(C6.24 H5.73 Cl0.76 O2), C8 H12 N2'
_chemical_formula_sum 'C42.48 H43.45 Cl1.52 N6 O4'
_chemical_formula_weight 755.84
_space_group_crystal_system triclinic
_space_group_IT_number 2
_space_group_name_Hall '-P 1'
_space_group_name_H-M_alt 'P -1'
_symmetry_space_group_name_Hall '-P 1'
_symmetry_space_group_name_H-M 'P -1'
_atom_sites_solution_hydrogens geom
_audit_creation_method SHELXL-2014/7
_cell_angle_alpha 97.551(14)
_cell_angle_beta 95.650(9)
_cell_angle_gamma 92.369(8)
_cell_formula_units_Z 1
_cell_length_a 7.553(5)
_cell_length_b 8.823(6)
_cell_length_c 14.522(10)
_cell_measurement_reflns_used 3253
_cell_measurement_temperature 293(2)
_cell_measurement_theta_max 33.7
_cell_measurement_theta_min 2.3
_cell_volume 953.2(11)
_computing_structure_refinement 'SHELXL-2014/7 (Sheldrick, 2014)'
_diffrn_ambient_temperature 293(2)
_diffrn_measured_fraction_theta_full 0.998
_diffrn_measured_fraction_theta_max 0.997
_diffrn_measurement_device_type CCD
_diffrn_radiation_type MoK\a
_diffrn_radiation_wavelength 0.71073
_diffrn_reflns_av_R_equivalents 0.0507
_diffrn_reflns_av_unetI/netI 0.0422
_diffrn_reflns_Laue_measured_fraction_full 0.998
_diffrn_reflns_Laue_measured_fraction_max 0.997
_diffrn_reflns_limit_h_max 9
_diffrn_reflns_limit_h_min -9
_diffrn_reflns_limit_k_max 11
_diffrn_reflns_limit_k_min -11
_diffrn_reflns_limit_l_max 18
_diffrn_reflns_limit_l_min -18
_diffrn_reflns_number 10120
_diffrn_reflns_point_group_measured_fraction_full 0.998
_diffrn_reflns_point_group_measured_fraction_max 0.997
_diffrn_reflns_theta_full 25.242
_diffrn_reflns_theta_max 27.499
_diffrn_reflns_theta_min 1.422
_exptl_absorpt_coefficient_mu 0.188
_exptl_crystal_density_diffrn 1.317
_exptl_crystal_description block
_exptl_crystal_F_000 398.1
_exptl_crystal_size_max 0.34
_exptl_crystal_size_mid 0.23
_exptl_crystal_size_min 0.14
_refine_diff_density_max 0.321
_refine_diff_density_min -0.285
_refine_diff_density_rms 0.055
_refine_ls_extinction_method none
_refine_ls_goodness_of_fit_ref 0.813
_refine_ls_hydrogen_treatment constr
_refine_ls_matrix_type full
_refine_ls_number_parameters 249
_refine_ls_number_reflns 4376
_refine_ls_number_restraints 0
_refine_ls_restrained_S_all 0.813
_refine_ls_R_factor_all 0.0580
_refine_ls_R_factor_gt 0.0513
_refine_ls_shift/su_max 0.000
_refine_ls_shift/su_mean 0.000
_refine_ls_structure_factor_coef Fsqd
_refine_ls_weighting_details 'w=1/[\s^2^(Fo^2^)+(0.1601P)^2^+0.2538P] where P=(Fo^2^+2Fc^2^)/3'
_refine_ls_weighting_scheme calc
_refine_ls_wR_factor_gt 0.1712
_refine_ls_wR_factor_ref 0.1832
_reflns_Friedel_coverage 0.000
_reflns_number_gt 3829
_reflns_number_total 4376
_reflns_threshold_expression 'I > 2\s(I)'
_cod_data_source_file ja7b12501_si_003.cif
_cod_data_source_block QN4
_cod_database_code 4127154
_shelx_shelxl_version_number 2014/7
_shelx_space_group_comment
;
The symmetry employed for this shelxl refinement is uniquely defined
by the following loop, which should always be used as a source of
symmetry information in preference to the above space-group names.
They are only intended as comments.
;

loop_
_space_group_symop_operation_xyz
'x, y, z'
'-x, -y, -z'

loop_
_atom_site_label
_atom_site_type_symbol
_atom_site_fract_x
_atom_site_fract_y
_atom_site_fract_z
_atom_site_U_iso_or_equiv
_atom_site_adp_type
_atom_site_occupancy
_atom_site_site_symmetry_order
_atom_site_calc_flag
_atom_site_refinement_flags_posn
_atom_site_refinement_flags_adp
_atom_site_refinement_flags_occupancy
C1 C 1.0476(2) 0.07127(17) 0.30536(10) 0.0337(3) Uani 1 1 d . . .
C2 C 1.1942(2) -0.01185(17) 0.33083(11) 0.0361(3) Uani 1 1 d . . .
C3 C 1.3547(2) 0.0153(2) 0.29528(13) 0.0447(4) Uani 1 1 d . . .
H3 H 1.4531 -0.0389 0.3120 0.054 Uiso 1 1 calc R U .
C4 C 1.3681(2) 0.1233(2) 0.23486(13) 0.0478(4) Uani 1 1 d . . .
H4 H 1.4767 0.1422 0.2122 0.057 Uiso 1 1 calc R U .
C5 C 1.2229(2) 0.2038(2) 0.20758(12) 0.0437(4) Uani 1 1 d . . .
H5 H 1.2336 0.2751 0.1664 0.052 Uiso 1 1 calc R U .
C6 C 1.0605(2) 0.17721(18) 0.24230(11) 0.0370(3) Uani 1 1 d . . .
C7 C 0.9743(3) -0.4889(3) 0.44944(13) 0.0524(5) Uani 1 1 d . . .
H7A H 1.0623 -0.4196 0.4303 0.063 Uiso 1 1 calc R U .
H7B H 0.9748 -0.5865 0.4100 0.063 Uiso 1 1 calc R U .
C8 C 0.7927(2) -0.4252(2) 0.43570(11) 0.0423(4) Uani 1 1 d . . .
C9 C 0.7677(3) -0.2748(2) 0.46990(14) 0.0503(4) Uani 1 1 d . . .
H9 H 0.8627 -0.2121 0.5014 0.060 Uiso 1 1 calc R U .
C10 C 0.6010(3) -0.2186(2) 0.45696(14) 0.0518(5) Uani 1 1 d . . .
H10 H 0.5870 -0.1174 0.4812 0.062 Uiso 1 1 calc R U .
C11 C 0.4820(3) -0.4455(2) 0.37878(14) 0.0510(4) Uani 1 1 d . . .
H11 H 0.3846 -0.5052 0.3475 0.061 Uiso 1 1 calc R U .
C12 C 0.6446(3) -0.5121(2) 0.38871(14) 0.0500(4) Uani 1 1 d . . .
H12 H 0.6549 -0.6138 0.3643 0.060 Uiso 1 1 calc R U .
N2 N 0.4579(2) -0.30015(18) 0.41176(11) 0.0474(4) Uani 1 1 d . . .
O1 O 1.17189(18) -0.11472(15) 0.39120(9) 0.0478(3) Uani 1 1 d . . .
H1 H 1.2579 -0.1683 0.3934 0.072 Uiso 1 1 calc R U .
O2 O 0.91177(18) 0.25043(16) 0.21798(9) 0.0520(3) Uani 1 1 d . . .
H2 H 0.9270 0.2941 0.1727 0.078 Uiso 1 1 calc R U .
C19 C 1.0876(3) 0.6270(2) 0.19093(14) 0.0560(5) Uani 1 1 d . . .
H19A H 1.1357 0.7303 0.1950 0.084 Uiso 0.5 1 calc R U P
H19B H 0.9823 0.6260 0.2230 0.084 Uiso 0.5 1 calc R U P
H19C H 1.1744 0.5661 0.2192 0.084 Uiso 0.5 1 calc R U P
H19D H 1.0592 0.5513 0.2298 0.084 Uiso 0.5 1 calc R U P
H19E H 1.2126 0.6556 0.2018 0.084 Uiso 0.5 1 calc R U P
H19F H 1.0206 0.7155 0.2056 0.084 Uiso 0.5 1 calc R U P
C20 C 1.0409(2) 0.56196(18) 0.08996(11) 0.0385(3) Uani 1 1 d . . .
C21 C 0.9308(2) 0.35387(17) -0.01711(12) 0.0380(3) Uani 1 1 d . . .
C22 C 0.8567(3) 0.1904(2) -0.03431(17) 0.0562(5) Uani 1 1 d . . .
H22A H 0.8332 0.1584 -0.1003 0.084 Uiso 0.5 1 calc R U P
H22B H 0.9416 0.1259 -0.0079 0.084 Uiso 0.5 1 calc R U P
H22C H 0.7480 0.1828 -0.0057 0.084 Uiso 0.5 1 calc R U P
H22D H 0.8487 0.1530 0.0244 0.084 Uiso 0.5 1 calc R U P
H22E H 0.7402 0.1855 -0.0680 0.084 Uiso 0.5 1 calc R U P
H22F H 0.9339 0.1286 -0.0703 0.084 Uiso 0.5 1 calc R U P
N1 N 0.97158(18) 0.41788(15) 0.07162(9) 0.0390(3) Uani 1 1 d . . .
C13 C 0.5698(3) 0.5921(2) 0.12395(13) 0.0513(4) Uani 1 1 d . . .
H13 H 0.5450 0.5115 0.1569 0.062 Uiso 1 1 calc R U .
C14 C 0.5379(2) 0.57391(19) 0.02665(12) 0.0422(4) Uani 1 1 d . . .
C16 C 0.6427(3) 0.8205(2) 0.02426(17) 0.0592(5) Uani 1 1 d . . .
H16 H 0.6691 0.8989 -0.0100 0.071 Uiso 1 1 calc R U .
C17 C 0.6759(3) 0.8495(2) 0.11967(16) 0.0579(5) Uani 1 1 d . . .
H17 H 0.7217 0.9449 0.1492 0.070 Uiso 1 1 calc R U .
C18 C 0.6389(3) 0.7324(3) 0.17058(15) 0.0592(5) Uani 1 1 d . . .
H18 H 0.6602 0.7475 0.2354 0.071 Uiso 1 1 calc R U .
N3 N 0.5748(2) 0.68651(18) -0.02278(12) 0.0525(4) Uani 1 1 d . . .
Cl1 Cl 0.85182(18) 0.04850(10) 0.35283(10) 0.0430(2) Uani 0.7582 1 d . . P
C100 C 0.859(3) 0.019(2) 0.3447(16) 0.0430(2) Uani 0.2418 1 d . . P
H10A H 0.8822 -0.0545 0.3870 0.064 Uiso 0.2418 1 calc R U P
H10B H 0.8101 0.1072 0.3768 0.064 Uiso 0.2418 1 calc R U P
H10C H 0.7759 -0.0259 0.2932 0.064 Uiso 0.2418 1 calc R U P

loop_
_atom_site_aniso_label
_atom_site_aniso_U_11
_atom_site_aniso_U_22
_atom_site_aniso_U_33
_atom_site_aniso_U_23
_atom_site_aniso_U_13
_atom_site_aniso_U_12
C1 0.0330(7) 0.0361(7) 0.0315(7) 0.0038(6) 0.0019(5) 0.0029(5)
C2 0.0400(8) 0.0360(7) 0.0325(7) 0.0057(6) 0.0018(6) 0.0056(6)
C3 0.0363(8) 0.0506(9) 0.0493(9) 0.0110(8) 0.0055(7) 0.0126(7)
C4 0.0392(9) 0.0551(10) 0.0522(10) 0.0115(8) 0.0143(7) 0.0030(7)
C5 0.0477(9) 0.0427(8) 0.0443(9) 0.0133(7) 0.0121(7) 0.0051(7)
C6 0.0397(8) 0.0373(7) 0.0344(7) 0.0064(6) 0.0028(6) 0.0063(6)
C7 0.0471(10) 0.0665(11) 0.0452(10) 0.0103(8) 0.0011(7) 0.0233(8)
C8 0.0433(9) 0.0485(9) 0.0354(8) 0.0081(7) -0.0024(6) 0.0153(7)
C9 0.0469(10) 0.0489(9) 0.0510(10) 0.0011(8) -0.0101(8) 0.0101(7)
C10 0.0567(11) 0.0453(9) 0.0525(10) 0.0045(8) -0.0037(8) 0.0198(8)
C11 0.0447(9) 0.0509(10) 0.0562(11) 0.0118(8) -0.0084(8) 0.0046(7)
C12 0.0538(10) 0.0424(9) 0.0512(10) 0.0026(7) -0.0060(8) 0.0113(7)
N2 0.0425(8) 0.0549(8) 0.0479(8) 0.0161(7) 0.0024(6) 0.0169(6)
O1 0.0488(7) 0.0526(7) 0.0480(7) 0.0228(6) 0.0087(5) 0.0166(5)
O2 0.0472(7) 0.0622(8) 0.0547(8) 0.0303(6) 0.0094(6) 0.0180(6)
C19 0.0639(12) 0.0597(11) 0.0407(9) 0.0017(8) -0.0050(8) 0.0017(9)
C20 0.0367(8) 0.0379(7) 0.0406(8) 0.0073(6) -0.0004(6) 0.0051(6)
C21 0.0370(8) 0.0310(7) 0.0456(8) 0.0073(6) -0.0001(6) 0.0025(5)
C22 0.0619(12) 0.0343(8) 0.0708(13) 0.0076(8) 0.0027(10) -0.0070(8)
N1 0.0407(7) 0.0369(7) 0.0410(7) 0.0131(5) 0.0015(6) 0.0047(5)
C13 0.0567(11) 0.0534(10) 0.0433(9) 0.0035(8) 0.0093(8) -0.0029(8)
C14 0.0394(8) 0.0440(8) 0.0436(9) 0.0022(7) 0.0112(7) 0.0008(7)
C16 0.0641(12) 0.0475(10) 0.0658(12) 0.0034(9) 0.0164(10) -0.0104(9)
C17 0.0544(11) 0.0495(10) 0.0653(12) -0.0115(9) 0.0132(9) -0.0058(8)
C18 0.0624(12) 0.0638(12) 0.0477(10) -0.0076(9) 0.0093(9) 0.0006(10)
N3 0.0600(10) 0.0481(8) 0.0499(9) 0.0065(7) 0.0131(7) -0.0076(7)
Cl1 0.0336(3) 0.0528(6) 0.0462(4) 0.0162(4) 0.0092(2) 0.0040(4)
C100 0.0336(3) 0.0528(6) 0.0462(4) 0.0162(4) 0.0092(2) 0.0040(4)

loop_
_atom_type_symbol
_atom_type_description
_atom_type_scat_dispersion_real
_atom_type_scat_dispersion_imag
_atom_type_scat_source
C C 0.0033 0.0016 'International Tables Vol C Tables 4.2.6.8 and 6.1.1.4'
H H 0.0000 0.0000 'International Tables Vol C Tables 4.2.6.8 and 6.1.1.4'
N N 0.0061 0.0033 'International Tables Vol C Tables 4.2.6.8 and 6.1.1.4'
O O 0.0106 0.0060 'International Tables Vol C Tables 4.2.6.8 and 6.1.1.4'
Cl Cl 0.1484 0.1585 'International Tables Vol C Tables 4.2.6.8 and 6.1.1.4'

loop_
_geom_angle_atom_site_label_1
_geom_angle_atom_site_label_2
_geom_angle_atom_site_label_3
_geom_angle
_geom_angle_site_symmetry_1
_geom_angle_site_symmetry_3
C6 C1 C2 120.50(15) . .
C6 C1 C100 124.0(8) . .
C2 C1 C100 115.1(8) . .
C6 C1 Cl1 118.90(13) . .
C2 C1 Cl1 120.58(13) . .
C100 C1 Cl1 9.4(6) . .
O1 C2 C3 123.09(15) . .
O1 C2 C1 117.54(14) . .
C3 C2 C1 119.35(15) . .
C4 C3 C2 119.90(16) . .
C4 C3 H3 120.1 . .
C2 C3 H3 120.1 . .
C3 C4 C5 121.21(16) . .
C3 C4 H4 119.4 . .
C5 C4 H4 119.4 . .
C4 C5 C6 119.57(16) . .
C4 C5 H5 120.2 . .
C6 C5 H5 120.2 . .
O2 C6 C5 122.93(15) . .
O2 C6 C1 117.65(14) . .
C5 C6 C1 119.42(15) . .
C8 C7 C7 112.07(19) . 2_746
C8 C7 H7A 109.2 . .
C7 C7 H7A 109.2 2_746 .
C8 C7 H7B 109.2 . .
C7 C7 H7B 109.2 2_746 .
H7A C7 H7B 107.9 . .
C9 C8 C12 117.16(16) . .
C9 C8 C7 120.11(17) . .
C12 C8 C7 122.74(17) . .
C10 C9 C8 119.37(18) . .
C10 C9 H9 120.3 . .
C8 C9 H9 120.3 . .
N2 C10 C9 124.22(18) . .
N2 C10 H10 117.9 . .
C9 C10 H10 117.9 . .
N2 C11 C12 123.47(17) . .
N2 C11 H11 118.3 . .
C12 C11 H11 118.3 . .
C11 C12 C8 119.39(17) . .
C11 C12 H12 120.3 . .
C8 C12 H12 120.3 . .
C10 N2 C11 116.40(16) . .
C2 O1 H1 109.5 . .
C6 O2 H2 109.5 . .
C20 C19 H19A 109.5 . .
C20 C19 H19B 109.5 . .
H19A C19 H19B 109.5 . .
C20 C19 H19C 109.5 . .
H19A C19 H19C 109.5 . .
H19B C19 H19C 109.5 . .
C20 C19 H19D 109.5 . .
H19A C19 H19D 141.1 . .
H19B C19 H19D 56.3 . .
H19C C19 H19D 56.3 . .
C20 C19 H19E 109.5 . .
H19A C19 H19E 56.3 . .
H19B C19 H19E 141.1 . .
H19C C19 H19E 56.3 . .
H19D C19 H19E 109.5 . .
C20 C19 H19F 109.5 . .
H19A C19 H19F 56.3 . .
H19B C19 H19F 56.3 . .
H19C C19 H19F 141.1 . .
H19D C19 H19F 109.5 . .
H19E C19 H19F 109.5 . .
N1 C20 C21 120.41(15) . 2_765
N1 C20 C19 117.31(15) . .
C21 C20 C19 122.28(16) 2_765 .
N1 C21 C20 119.98(15) . 2_765
N1 C21 C22 117.68(16) . .
C20 C21 C22 122.34(16) 2_765 .
C21 C22 H22A 109.5 . .
C21 C22 H22B 109.5 . .
H22A C22 H22B 109.5 . .
C21 C22 H22C 109.5 . .
H22A C22 H22C 109.5 . .
H22B C22 H22C 109.5 . .
C21 C22 H22D 109.5 . .
H22A C22 H22D 141.1 . .
H22B C22 H22D 56.3 . .
H22C C22 H22D 56.3 . .
C21 C22 H22E 109.5 . .
H22A C22 H22E 56.3 . .
H22B C22 H22E 141.1 . .
H22C C22 H22E 56.3 . .
H22D C22 H22E 109.5 . .
C21 C22 H22F 109.5 . .
H22A C22 H22F 56.3 . .
H22B C22 H22F 56.3 . .
H22C C22 H22F 141.1 . .
H22D C22 H22F 109.5 . .
H22E C22 H22F 109.5 . .
C21 N1 C20 119.61(14) . .
C18 C13 C14 118.83(19) . .
C18 C13 H13 120.6 . .
C14 C13 H13 120.6 . .
N3 C14 C13 122.06(17) . .
N3 C14 C14 117.0(2) . 2_665
C13 C14 C14 120.9(2) . 2_665
N3 C16 C17 124.2(2) . .
N3 C16 H16 117.9 . .
C17 C16 H16 117.9 . .
C16 C17 C18 117.93(18) . .
C16 C17 H17 121.0 . .
C18 C17 H17 121.0 . .
C17 C18 C13 119.2(2) . .
C17 C18 H18 120.4 . .
C13 C18 H18 120.4 . .
C14 N3 C16 117.71(18) . .
C1 C100 H10A 109.5 . .
C1 C100 H10B 109.5 . .
H10A C100 H10B 109.5 . .
C1 C100 H10C 109.5 . .
H10A C100 H10C 109.5 . .
H10B C100 H10C 109.5 . .

loop_
_geom_bond_atom_site_label_1
_geom_bond_atom_site_label_2
_geom_bond_distance
_geom_bond_site_symmetry_2
C1 C6 1.399(2) .
C1 C2 1.399(2) .
C1 C100 1.66(2) .
C1 Cl1 1.707(2) .
C2 O1 1.359(2) .
C2 C3 1.388(2) .
C3 C4 1.385(3) .
C3 H3 0.9300 .
C4 C5 1.385(3) .
C4 H4 0.9300 .
C5 C6 1.394(2) .
C5 H5 0.9300 .
C6 O2 1.359(2) .
C7 C8 1.509(2) .
C7 C7 1.521(4) 2_746
C7 H7A 0.9700 .
C7 H7B 0.9700 .
C8 C9 1.382(3) .
C8 C12 1.394(3) .
C9 C10 1.377(3) .
C9 H9 0.9300 .
C10 N2 1.337(3) .
C10 H10 0.9300 .
C11 N2 1.335(3) .
C11 C12 1.387(3) .
C11 H11 0.9300 .
C12 H12 0.9300 .
O1 H1 0.8200 .
O2 H2 0.8200 .
C19 C20 1.505(3) .
C19 H19A 0.9600 .
C19 H19B 0.9600 .
C19 H19C 0.9600 .
C19 H19D 0.9600 .
C19 H19E 0.9600 .
C19 H19F 0.9600 .
C20 N1 1.338(2) .
C20 C21 1.398(2) 2_765
C21 N1 1.338(2) .
C21 C20 1.398(2) 2_765
C21 C22 1.505(2) .
C22 H22A 0.9600 .
C22 H22B 0.9600 .
C22 H22C 0.9600 .
C22 H22D 0.9600 .
C22 H22E 0.9600 .
C22 H22F 0.9600 .
C13 C18 1.385(3) .
C13 C14 1.397(3) .
C13 H13 0.9300 .
C14 N3 1.336(2) .
C14 C14 1.488(3) 2_665
C16 N3 1.340(3) .
C16 C17 1.371(3) .
C16 H16 0.9300 .
C17 C18 1.382(3) .
C17 H17 0.9300 .
C18 H18 0.9300 .
C100 H10A 0.9600 .
C100 H10B 0.9600 .
C100 H10C 0.9600 .

loop_
_geom_torsion_atom_site_label_1
_geom_torsion_atom_site_label_2
_geom_torsion_atom_site_label_3
_geom_torsion_atom_site_label_4
_geom_torsion
_geom_torsion_site_symmetry_1
_geom_torsion_site_symmetry_4
C6 C1 C2 O1 -178.95(14) . .
C100 C1 C2 O1 -6.0(8) . .
Cl1 C1 C2 O1 2.6(2) . .
C6 C1 C2 C3 2.1(2) . .
C100 C1 C2 C3 175.0(8) . .
Cl1 C1 C2 C3 -176.31(13) . .
O1 C2 C3 C4 -179.22(16) . .
C1 C2 C3 C4 -0.3(3) . .
C2 C3 C4 C5 -1.1(3) . .
C3 C4 C5 C6 0.8(3) . .
C4 C5 C6 O2 -179.27(16) . .
C4 C5 C6 C1 1.0(3) . .
C2 C1 C6 O2 177.82(14) . .
C100 C1 C6 O2 5.5(9) . .
Cl1 C1 C6 O2 -3.8(2) . .
C2 C1 C6 C5 -2.4(2) . .
C100 C1 C6 C5 -174.7(8) . .
Cl1 C1 C6 C5 176.01(13) . .
C7 C7 C8 C9 71.5(3) 2_746 .
C7 C7 C8 C12 -108.8(3) 2_746 .
C12 C8 C9 C10 0.4(3) . .
C7 C8 C9 C10 -179.84(18) . .
C8 C9 C10 N2 -0.8(3) . .
N2 C11 C12 C8 0.3(3) . .
C9 C8 C12 C11 -0.2(3) . .
C7 C8 C12 C11 -179.93(17) . .
C9 C10 N2 C11 0.8(3) . .
C12 C11 N2 C10 -0.5(3) . .
C20 C21 N1 C20 -0.6(3) 2_765 .
C22 C21 N1 C20 178.78(16) . .
C21 C20 N1 C21 0.6(3) 2_765 .
C19 C20 N1 C21 -178.80(16) . .
C18 C13 C14 N3 1.2(3) . .
C18 C13 C14 C14 -179.4(2) . 2_665
N3 C16 C17 C18 0.8(4) . .
C16 C17 C18 C13 -0.4(3) . .
C14 C13 C18 C17 -0.6(3) . .
C13 C14 N3 C16 -0.7(3) . .
C14 C14 N3 C16 179.9(2) 2_665 .
C17 C16 N3 C14 -0.3(3) . .
